data_4119425
loop_
_publ_author_name
'Ying-Li Rao'
'Hazem Amarne'
'Leanne D. Chen'
'Matthew L. Brown'
'Nicholas J. Mosey'
'Suning Wang'

_publ_section_title
;
 Photo- and Thermal-Induced Multistructural Transformation of
 2-Phenylazolyl Chelate Boron Compounds
;
_journal_name_full 'Journal of the American Chemical Society'
_journal_page_first 3407
_journal_page_last 3410
_journal_paper_doi 10.1021/ja400917r
_journal_volume 135
_journal_year 2013
_chemical_formula_sum 'C31 H30 B N S'
_chemical_formula_weight 459.43
_chemical_name_systematic
; 
 ? 
;
_space_group_IT_number 2
_symmetry_cell_setting triclinic
_symmetry_space_group_name_Hall '-P 1'
_symmetry_space_group_name_H-M 'P -1'
_atom_sites_solution_hydrogens geom
_atom_sites_solution_primary direct
_atom_sites_solution_secondary difmap
_audit_creation_method SHELXL-97
_cell_angle_alpha 87.273(2)
_cell_angle_beta 83.391(2)
_cell_angle_gamma 75.733(2)
_cell_formula_units_Z 2
_cell_length_a 8.6000(12)
_cell_length_b 10.6067(15)
_cell_length_c 14.200(2)
_cell_measurement_reflns_used 2634
_cell_measurement_temperature 180(2)
_cell_measurement_theta_max 26.01
_cell_measurement_theta_min 2.43
_cell_volume 1246.8(3)
_computing_cell_refinement 'Bruker SAINT'
_computing_data_collection 'Bruker APEX2'
_computing_data_reduction 'Bruker SAINT'
_computing_molecular_graphics 'Bruker SHELXTL'
_computing_publication_material 'Bruker SHELXTL'
_computing_structure_refinement 'SHELXL-97 (Sheldrick, 1997)'
_computing_structure_solution 'SHELXS-97 (Sheldrick, 1990)'
_diffrn_ambient_temperature 180(2)
_diffrn_measured_fraction_theta_full 0.967
_diffrn_measured_fraction_theta_max 0.967
_diffrn_measurement_device_type 'Bruker APEX-II CCD'
_diffrn_measurement_method '\f and \w scans'
_diffrn_radiation_monochromator graphite
_diffrn_radiation_source 'fine-focus sealed tube'
_diffrn_radiation_type MoK\a
_diffrn_radiation_wavelength 0.71073
_diffrn_reflns_av_R_equivalents 0.0450
_diffrn_reflns_av_sigmaI/netI 0.0664
_diffrn_reflns_limit_h_max 11
_diffrn_reflns_limit_h_min -10
_diffrn_reflns_limit_k_max 13
_diffrn_reflns_limit_k_min -13
_diffrn_reflns_limit_l_max 18
_diffrn_reflns_limit_l_min -18
_diffrn_reflns_number 14205
_diffrn_reflns_theta_full 27.54
_diffrn_reflns_theta_max 27.54
_diffrn_reflns_theta_min 1.44
_diffrn_standards_number 0
_exptl_absorpt_coefficient_mu 0.150
_exptl_absorpt_correction_T_max 0.9970
_exptl_absorpt_correction_T_min 0.9926
_exptl_absorpt_correction_type multi-scan
_exptl_crystal_colour colourless
_exptl_crystal_density_diffrn 1.224
_exptl_crystal_description block
_exptl_crystal_F_000 488
_exptl_crystal_size_max 0.05
_exptl_crystal_size_mid 0.02
_exptl_crystal_size_min 0.02
_refine_diff_density_max 0.290
_refine_diff_density_min -0.282
_refine_diff_density_rms 0.055
_refine_ls_extinction_method none
_refine_ls_goodness_of_fit_ref 1.034
_refine_ls_hydrogen_treatment constr
_refine_ls_matrix_type full
_refine_ls_number_parameters 312
_refine_ls_number_reflns 5580
_refine_ls_number_restraints 0
_refine_ls_restrained_S_all 1.034
_refine_ls_R_factor_all 0.0917
_refine_ls_R_factor_gt 0.0528
_refine_ls_shift/su_max 0.001
_refine_ls_shift/su_mean 0.000
_refine_ls_structure_factor_coef Fsqd
_refine_ls_weighting_details 'calc w=1/[\s^2^(Fo^2^)+(0.0650P)^2^+0.2000P] where P=(Fo^2^+2Fc^2^)/3'
_refine_ls_weighting_scheme calc
_refine_ls_wR_factor_gt 0.1240
_refine_ls_wR_factor_ref 0.1426
_reflns_number_gt 3665
_reflns_number_total 5580
_reflns_threshold_expression >2sigma(I)
_cod_data_source_file ja400917r_si_002.cif
_cod_data_source_block yr50a
_cod_original_cell_volume 1246.7(3)
_cod_database_code 4119425

loop_
_symmetry_equiv_pos_as_xyz
'x, y, z'
'-x, -y, -z'

loop_
_atom_site_label
_atom_site_type_symbol
_atom_site_fract_x
_atom_site_fract_y
_atom_site_fract_z
_atom_site_U_iso_or_equiv
_atom_site_adp_type
_atom_site_occupancy
_atom_site_symmetry_multiplicity
_atom_site_calc_flag
_atom_site_refinement_flags
N1 N 0.8173(2) 0.77076(16) 0.33023(12) 0.0244(4) Uani 1 1 d .
B1 B 0.7563(3) 0.7794(2) 0.24047(17) 0.0257(5) Uani 1 1 d .
S1 S 0.96616(8) 0.82755(6) 0.47456(4) 0.03536(18) Uani 1 1 d .
C1 C 0.7935(3) 0.8785(2) 0.15768(15) 0.0285(5) Uani 1 1 d .
H1A H 0.7834 0.8392 0.0975 0.034 Uiso 1 1 calc R
H1B H 0.7041 0.9577 0.1653 0.034 Uiso 1 1 calc R
C2 C 0.9476(3) 0.9248(2) 0.14202(14) 0.0257(5) Uani 1 1 d .
C3 C 0.9691(3) 1.0283(2) 0.19337(15) 0.0269(5) Uani 1 1 d .
C4 C 1.1109(3) 1.0711(2) 0.17616(16) 0.0319(5) Uani 1 1 d .
C5 C 1.2324(3) 1.0071(2) 0.10907(16) 0.0329(5) Uani 1 1 d .
H5A H 1.3292 1.0359 0.0973 0.039 Uiso 1 1 calc R
C6 C 1.2163(3) 0.9027(2) 0.05897(15) 0.0300(5) Uani 1 1 d .
C7 C 1.0726(3) 0.8632(2) 0.07583(15) 0.0290(5) Uani 1 1 d .
H7A H 1.0593 0.7926 0.0414 0.035 Uiso 1 1 calc R
C8 C 1.1404(3) 1.1781(2) 0.23331(19) 0.0465(7) Uani 1 1 d .
H8A H 1.1191 1.1589 0.3011 0.070 Uiso 1 1 calc R
H8B H 1.0684 1.2613 0.2169 0.070 Uiso 1 1 calc R
H8C H 1.2529 1.1835 0.2190 0.070 Uiso 1 1 calc R
C9 C 1.3539(3) 0.8306(2) -0.00905(17) 0.0402(6) Uani 1 1 d .
H9A H 1.4313 0.8844 -0.0254 0.060 Uiso 1 1 calc R
H9B H 1.3119 0.8119 -0.0668 0.060 Uiso 1 1 calc R
H9C H 1.4079 0.7488 0.0208 0.060 Uiso 1 1 calc R
C10 C 0.6345(3) 0.6986(2) 0.21693(15) 0.0255(5) Uani 1 1 d .
C11 C 0.6852(3) 0.5908(2) 0.15706(15) 0.0288(5) Uani 1 1 d .
C12 C 0.5756(3) 0.5244(2) 0.13408(16) 0.0311(5) Uani 1 1 d .
H12A H 0.6122 0.4514 0.0941 0.037 Uiso 1 1 calc R
C13 C 0.4132(3) 0.5618(2) 0.16810(16) 0.0328(5) Uani 1 1 d .
C14 C 0.3634(3) 0.6694(2) 0.22557(15) 0.0317(5) Uani 1 1 d .
H14A H 0.2524 0.6973 0.2484 0.038 Uiso 1 1 calc R
C15 C 0.4698(3) 0.7379(2) 0.25103(15) 0.0277(5) Uani 1 1 d .
C16 C 0.8617(3) 0.5436(3) 0.1212(2) 0.0481(7) Uani 1 1 d .
H16A H 0.8768 0.4666 0.0824 0.072 Uiso 1 1 calc R
H16B H 0.9255 0.5210 0.1751 0.072 Uiso 1 1 calc R
H16C H 0.8972 0.6125 0.0826 0.072 Uiso 1 1 calc R
C17 C 0.2954(3) 0.4875(3) 0.1427(2) 0.0517(7) Uani 1 1 d .
H17A H 0.2369 0.4615 0.2008 0.078 Uiso 1 1 calc R
H17B H 0.3544 0.4097 0.1076 0.078 Uiso 1 1 calc R
H17C H 0.2185 0.5429 0.1032 0.078 Uiso 1 1 calc R
C18 C 0.4094(3) 0.8514(2) 0.31701(17) 0.0410(6) Uani 1 1 d .
H18A H 0.2913 0.8724 0.3267 0.062 Uiso 1 1 calc R
H18B H 0.4452 0.9271 0.2890 0.062 Uiso 1 1 calc R
H18C H 0.4527 0.8283 0.3781 0.062 Uiso 1 1 calc R
C19 C 0.7972(2) 0.6818(2) 0.40722(14) 0.0244(5) Uani 1 1 d .
C20 C 0.7231(3) 0.5791(2) 0.40850(16) 0.0307(5) Uani 1 1 d .
H20A H 0.6773 0.5625 0.3540 0.037 Uiso 1 1 calc R
C21 C 0.7159(3) 0.5005(2) 0.48909(17) 0.0344(5) Uani 1 1 d .
H21A H 0.6631 0.4317 0.4896 0.041 Uiso 1 1 calc R
C22 C 0.7842(3) 0.5210(2) 0.56842(16) 0.0335(5) Uani 1 1 d .
H22A H 0.7785 0.4665 0.6231 0.040 Uiso 1 1 calc R
C23 C 0.8612(3) 0.6214(2) 0.56816(15) 0.0318(5) Uani 1 1 d .
H23A H 0.9092 0.6358 0.6224 0.038 Uiso 1 1 calc R
C24 C 0.8675(3) 0.70055(19) 0.48783(15) 0.0257(5) Uani 1 1 d .
C25 C 0.9044(3) 0.86863(19) 0.35547(14) 0.0253(5) Uani 1 1 d .
H25A H 1.0041 0.8601 0.3100 0.030 Uiso 1 1 calc R
C26 C 0.8024(3) 1.0070(2) 0.34739(15) 0.0263(5) Uani 1 1 d .
C27 C 0.6741(3) 1.0566(2) 0.41509(16) 0.0330(5) Uani 1 1 d .
H27A H 0.6510 1.0043 0.4685 0.040 Uiso 1 1 calc R
C28 C 0.5797(3) 1.1821(2) 0.40502(17) 0.0395(6) Uani 1 1 d .
H28A H 0.4903 1.2143 0.4505 0.047 Uiso 1 1 calc R
C29 C 0.6152(3) 1.2603(2) 0.32914(17) 0.0413(6) Uani 1 1 d .
H29A H 0.5513 1.3465 0.3229 0.050 Uiso 1 1 calc R
C30 C 0.7436(3) 1.2129(2) 0.26251(17) 0.0379(6) Uani 1 1 d .
H30A H 0.7681 1.2674 0.2108 0.046 Uiso 1 1 calc R
C31 C 0.8388(3) 1.0853(2) 0.26973(15) 0.0286(5) Uani 1 1 d .

loop_
_atom_site_aniso_label
_atom_site_aniso_U_11
_atom_site_aniso_U_22
_atom_site_aniso_U_33
_atom_site_aniso_U_23
_atom_site_aniso_U_13
_atom_site_aniso_U_12
N1 0.0243(10) 0.0230(9) 0.0273(9) 0.0015(7) -0.0035(7) -0.0082(8)
B1 0.0218(13) 0.0234(12) 0.0299(13) -0.0035(10) 0.0008(10) -0.0025(10)
S1 0.0479(4) 0.0307(3) 0.0332(3) 0.0040(2) -0.0146(3) -0.0167(3)
C1 0.0311(12) 0.0289(12) 0.0280(12) 0.0015(9) -0.0048(9) -0.0117(10)
C2 0.0306(12) 0.0236(11) 0.0238(11) 0.0049(9) -0.0036(9) -0.0089(9)
C3 0.0332(12) 0.0207(11) 0.0261(11) 0.0023(9) 0.0001(9) -0.0073(9)
C4 0.0409(14) 0.0260(12) 0.0313(12) 0.0013(9) -0.0022(10) -0.0140(10)
C5 0.0318(13) 0.0376(13) 0.0325(12) 0.0051(10) -0.0017(10) -0.0167(11)
C6 0.0340(13) 0.0301(12) 0.0241(11) 0.0051(9) -0.0001(10) -0.0069(10)
C7 0.0384(13) 0.0252(11) 0.0250(11) 0.0018(9) -0.0052(10) -0.0103(10)
C8 0.0550(17) 0.0375(15) 0.0535(17) -0.0092(12) -0.0007(13) -0.0245(13)
C9 0.0402(15) 0.0405(15) 0.0349(13) 0.0025(11) 0.0064(11) -0.0057(12)
C10 0.0234(11) 0.0267(11) 0.0269(11) 0.0045(9) -0.0051(9) -0.0070(9)
C11 0.0249(12) 0.0282(12) 0.0340(12) 0.0020(10) -0.0020(9) -0.0087(10)
C12 0.0324(13) 0.0268(12) 0.0360(13) -0.0017(10) -0.0063(10) -0.0095(10)
C13 0.0299(13) 0.0352(13) 0.0383(13) 0.0108(11) -0.0108(10) -0.0164(11)
C14 0.0199(11) 0.0427(14) 0.0311(12) 0.0106(10) -0.0034(9) -0.0069(10)
C15 0.0242(12) 0.0320(12) 0.0266(11) 0.0065(9) -0.0053(9) -0.0064(10)
C16 0.0305(14) 0.0492(16) 0.0645(18) -0.0170(14) 0.0028(13) -0.0101(12)
C17 0.0422(16) 0.0588(18) 0.0642(19) 0.0023(14) -0.0119(14) -0.0294(14)
C18 0.0315(13) 0.0475(16) 0.0391(14) -0.0069(12) -0.0016(11) -0.0001(12)
C19 0.0208(11) 0.0225(11) 0.0274(11) 0.0011(9) -0.0007(9) -0.0019(9)
C20 0.0273(12) 0.0286(12) 0.0383(13) 0.0051(10) -0.0084(10) -0.0099(10)
C21 0.0316(13) 0.0287(12) 0.0438(14) 0.0078(10) -0.0031(11) -0.0111(10)
C22 0.0368(14) 0.0268(12) 0.0327(13) 0.0070(10) 0.0040(10) -0.0045(10)
C23 0.0381(14) 0.0278(12) 0.0262(12) -0.0017(9) -0.0018(10) -0.0021(10)
C24 0.0260(12) 0.0196(10) 0.0293(11) -0.0015(9) -0.0007(9) -0.0019(9)
C25 0.0275(12) 0.0234(11) 0.0269(11) -0.0011(9) -0.0030(9) -0.0097(9)
C26 0.0261(12) 0.0259(11) 0.0273(11) -0.0024(9) -0.0021(9) -0.0070(9)
C27 0.0375(14) 0.0305(12) 0.0299(12) -0.0015(10) 0.0025(10) -0.0085(10)
C28 0.0388(14) 0.0361(14) 0.0374(14) -0.0072(11) 0.0047(11) -0.0001(11)
C29 0.0494(16) 0.0259(13) 0.0413(14) -0.0036(11) -0.0030(12) 0.0043(11)
C30 0.0506(16) 0.0251(12) 0.0351(13) 0.0015(10) -0.0006(11) -0.0057(11)
C31 0.0344(13) 0.0250(11) 0.0272(11) -0.0025(9) -0.0024(10) -0.0089(10)

loop_
_atom_type_symbol
_atom_type_description
_atom_type_scat_dispersion_real
_atom_type_scat_dispersion_imag
_atom_type_scat_source
C C 0.0033 0.0016 'International Tables Vol C Tables 4.2.6.8 and 6.1.1.4'
H H 0.0000 0.0000 'International Tables Vol C Tables 4.2.6.8 and 6.1.1.4'
B B 0.0013 0.0007 'International Tables Vol C Tables 4.2.6.8 and 6.1.1.4'
S S 0.1246 0.1234 'International Tables Vol C Tables 4.2.6.8 and 6.1.1.4'
N N 0.0061 0.0033 'International Tables Vol C Tables 4.2.6.8 and 6.1.1.4'

loop_
_geom_angle_atom_site_label_1
_geom_angle_atom_site_label_2
_geom_angle_atom_site_label_3
_geom_angle
B1 N1 C19 127.77(18)
B1 N1 C25 119.92(17)
C19 N1 C25 112.16(16)
N1 B1 C10 122.50(19)
N1 B1 C1 123.5(2)
C10 B1 C1 113.90(18)
C24 S1 C25 91.86(10)
C2 C1 B1 124.17(18)
C2 C1 H1A 106.3
B1 C1 H1A 106.3
C2 C1 H1B 106.3
B1 C1 H1B 106.3
H1A C1 H1B 106.4
C7 C2 C3 118.8(2)
C7 C2 C1 119.67(19)
C3 C2 C1 121.57(19)
C4 C3 C2 120.5(2)
C4 C3 C31 121.76(19)
C2 C3 C31 117.66(19)
C5 C4 C3 118.8(2)
C5 C4 C8 119.5(2)
C3 C4 C8 121.6(2)
C6 C5 C4 122.1(2)
C6 C5 H5A 119.0
C4 C5 H5A 119.0
C5 C6 C7 118.3(2)
C5 C6 C9 120.7(2)
C7 C6 C9 121.0(2)
C6 C7 C2 121.6(2)
C6 C7 H7A 119.2
C2 C7 H7A 119.2
C4 C8 H8A 109.5
C4 C8 H8B 109.5
H8A C8 H8B 109.5
C4 C8 H8C 109.5
H8A C8 H8C 109.5
H8B C8 H8C 109.5
C6 C9 H9A 109.5
C6 C9 H9B 109.5
H9A C9 H9B 109.5
C6 C9 H9C 109.5
H9A C9 H9C 109.5
H9B C9 H9C 109.5
C11 C10 C15 118.33(19)
C11 C10 B1 121.15(19)
C15 C10 B1 120.40(19)
C12 C11 C10 120.4(2)
C12 C11 C16 119.7(2)
C10 C11 C16 119.9(2)
C11 C12 C13 121.6(2)
C11 C12 H12A 119.2
C13 C12 H12A 119.2
C14 C13 C12 117.8(2)
C14 C13 C17 121.4(2)
C12 C13 C17 120.8(2)
C13 C14 C15 122.3(2)
C13 C14 H14A 118.8
C15 C14 H14A 118.8
C14 C15 C10 119.5(2)
C14 C15 C18 120.0(2)
C10 C15 C18 120.5(2)
C11 C16 H16A 109.5
C11 C16 H16B 109.5
H16A C16 H16B 109.5
C11 C16 H16C 109.5
H16A C16 H16C 109.5
H16B C16 H16C 109.5
C13 C17 H17A 109.5
C13 C17 H17B 109.5
H17A C17 H17B 109.5
C13 C17 H17C 109.5
H17A C17 H17C 109.5
H17B C17 H17C 109.5
C15 C18 H18A 109.5
C15 C18 H18B 109.5
H18A C18 H18B 109.5
C15 C18 H18C 109.5
H18A C18 H18C 109.5
H18B C18 H18C 109.5
C20 C19 C24 118.14(19)
C20 C19 N1 127.59(19)
C24 C19 N1 114.22(19)
C21 C20 C19 120.3(2)
C21 C20 H20A 119.9
C19 C20 H20A 119.9
C22 C21 C20 120.9(2)
C22 C21 H21A 119.5
C20 C21 H21A 119.5
C21 C22 C23 119.8(2)
C21 C22 H22A 120.1
C23 C22 H22A 120.1
C22 C23 C24 119.3(2)
C22 C23 H23A 120.4
C24 C23 H23A 120.4
C23 C24 C19 121.5(2)
C23 C24 S1 124.92(17)
C19 C24 S1 113.51(16)
N1 C25 C26 111.75(17)
N1 C25 S1 108.05(13)
C26 C25 S1 112.63(14)
N1 C25 H25A 108.1
C26 C25 H25A 108.1
S1 C25 H25A 108.1
C27 C26 C31 119.7(2)
C27 C26 C25 121.32(19)
C31 C26 C25 118.94(18)
C28 C27 C26 120.4(2)
C28 C27 H27A 119.8
C26 C27 H27A 119.8
C29 C28 C27 120.3(2)
C29 C28 H28A 119.9
C27 C28 H28A 119.9
C30 C29 C28 119.8(2)
C30 C29 H29A 120.1
C28 C29 H29A 120.1
C29 C30 C31 121.1(2)
C29 C30 H30A 119.4
C31 C30 H30A 119.4
C26 C31 C30 118.6(2)
C26 C31 C3 119.47(19)
C30 C31 C3 121.73(19)

loop_
_geom_bond_atom_site_label_1
_geom_bond_atom_site_label_2
_geom_bond_distance
N1 B1 1.424(3)
N1 C19 1.433(3)
N1 C25 1.499(3)
B1 C10 1.579(3)
B1 C1 1.597(3)
S1 C24 1.753(2)
S1 C25 1.831(2)
C1 C2 1.513(3)
C1 H1A 0.9900
C1 H1B 0.9900
C2 C7 1.395(3)
C2 C3 1.407(3)
C3 C4 1.395(3)
C3 C31 1.499(3)
C4 C5 1.394(3)
C4 C8 1.513(3)
C5 C6 1.387(3)
C5 H5A 0.9500
C6 C7 1.392(3)
C6 C9 1.509(3)
C7 H7A 0.9500
C8 H8A 0.9800
C8 H8B 0.9800
C8 H8C 0.9800
C9 H9A 0.9800
C9 H9B 0.9800
C9 H9C 0.9800
C10 C11 1.408(3)
C10 C15 1.409(3)
C11 C12 1.382(3)
C11 C16 1.512(3)
C12 C13 1.390(3)
C12 H12A 0.9500
C13 C14 1.385(3)
C13 C17 1.512(3)
C14 C15 1.387(3)
C14 H14A 0.9500
C15 C18 1.512(3)
C16 H16A 0.9800
C16 H16B 0.9800
C16 H16C 0.9800
C17 H17A 0.9800
C17 H17B 0.9800
C17 H17C 0.9800
C18 H18A 0.9800
C18 H18B 0.9800
C18 H18C 0.9800
C19 C20 1.389(3)
C19 C24 1.398(3)
C20 C21 1.388(3)
C20 H20A 0.9500
C21 C22 1.379(3)
C21 H21A 0.9500
C22 C23 1.385(3)
C22 H22A 0.9500
C23 C24 1.388(3)
C23 H23A 0.9500
C25 C26 1.519(3)
C25 H25A 1.0000
C26 C27 1.391(3)
C26 C31 1.402(3)
C27 C28 1.389(3)
C27 H27A 0.9500
C28 C29 1.381(3)
C28 H28A 0.9500
C29 C30 1.378(3)
C29 H29A 0.9500
C30 C31 1.404(3)
C30 H30A 0.9500

loop_
_geom_torsion_atom_site_label_1
_geom_torsion_atom_site_label_2
_geom_torsion_atom_site_label_3
_geom_torsion_atom_site_label_4
_geom_torsion
C19 N1 B1 C10 7.8(3)
C25 N1 B1 C10 -167.44(18)
C19 N1 B1 C1 -176.94(19)
C25 N1 B1 C1 7.8(3)
N1 B1 C1 C2 30.7(3)
C10 B1 C1 C2 -153.7(2)
B1 C1 C2 C7 96.5(3)
B1 C1 C2 C3 -83.0(3)
C7 C2 C3 C4 2.0(3)
C1 C2 C3 C4 -178.56(19)
C7 C2 C3 C31 -174.96(18)
C1 C2 C3 C31 4.5(3)
C2 C3 C4 C5 -1.7(3)
C31 C3 C4 C5 175.1(2)
C2 C3 C4 C8 -177.2(2)
C31 C3 C4 C8 -0.4(3)
C3 C4 C5 C6 0.1(3)
C8 C4 C5 C6 175.7(2)
C4 C5 C6 C7 1.1(3)
C4 C5 C6 C9 -176.4(2)
C5 C6 C7 C2 -0.9(3)
C9 C6 C7 C2 176.7(2)
C3 C2 C7 C6 -0.7(3)
C1 C2 C7 C6 179.86(19)
N1 B1 C10 C11 -106.2(2)
C1 B1 C10 C11 78.1(3)
N1 B1 C10 C15 77.7(3)
C1 B1 C10 C15 -98.0(2)
C15 C10 C11 C12 -1.1(3)
B1 C10 C11 C12 -177.33(19)
C15 C10 C11 C16 -178.4(2)
B1 C10 C11 C16 5.4(3)
C10 C11 C12 C13 0.6(3)
C16 C11 C12 C13 177.9(2)
C11 C12 C13 C14 0.6(3)
C11 C12 C13 C17 -179.6(2)
C12 C13 C14 C15 -1.3(3)
C17 C13 C14 C15 179.0(2)
C13 C14 C15 C10 0.7(3)
C13 C14 C15 C18 -177.7(2)
C11 C10 C15 C14 0.5(3)
B1 C10 C15 C14 176.72(19)
C11 C10 C15 C18 178.8(2)
B1 C10 C15 C18 -4.9(3)
B1 N1 C19 C20 4.8(3)
C25 N1 C19 C20 -179.7(2)
B1 N1 C19 C24 -178.0(2)
C25 N1 C19 C24 -2.4(2)
C24 C19 C20 C21 1.9(3)
N1 C19 C20 C21 179.1(2)
C19 C20 C21 C22 -1.3(3)
C20 C21 C22 C23 0.1(3)
C21 C22 C23 C24 0.4(3)
C22 C23 C24 C19 0.3(3)
C22 C23 C24 S1 -177.62(17)
C20 C19 C24 C23 -1.5(3)
N1 C19 C24 C23 -178.99(19)
C20 C19 C24 S1 176.70(16)
N1 C19 C24 S1 -0.8(2)
C25 S1 C24 C23 -179.0(2)
C25 S1 C24 C19 2.92(17)
B1 N1 C25 C26 55.8(2)
C19 N1 C25 C26 -120.08(18)
B1 N1 C25 S1 -179.72(15)
C19 N1 C25 S1 4.4(2)
C24 S1 C25 N1 -4.05(15)
C24 S1 C25 C26 119.86(16)
N1 C25 C26 C27 75.0(2)
S1 C25 C26 C27 -46.9(2)
N1 C25 C26 C31 -104.8(2)
S1 C25 C26 C31 133.37(18)
C31 C26 C27 C28 1.5(3)
C25 C26 C27 C28 -178.3(2)
C26 C27 C28 C29 -2.0(4)
C27 C28 C29 C30 0.9(4)
C28 C29 C30 C31 0.6(4)
C27 C26 C31 C30 0.0(3)
C25 C26 C31 C30 179.7(2)
C27 C26 C31 C3 -175.5(2)
C25 C26 C31 C3 4.3(3)
C29 C30 C31 C26 -1.0(4)
C29 C30 C31 C3 174.3(2)
C4 C3 C31 C26 -114.9(2)
C2 C3 C31 C26 62.0(3)
C4 C3 C31 C30 69.8(3)
C2 C3 C31 C30 -113.3(2)
